data_2218372
loop_
_publ_author_name
'Jia, Li'
'Kong, Lingqian'
'Li, Dacheng'

_publ_section_title
;
 Bis(<i>N</i>,<i>N</i>'-diphenylthiourea)iodidocopper(I) monohydrate
;
_journal_coeditor_code CV2394
_journal_issue 6
_journal_name_full 'Acta Crystallographica Section E'
_journal_page_first m763
_journal_paper_doi 10.1107/S1600536808007861
_journal_volume 64
_journal_year 2008
_chemical_formula_iupac '[Cu I (C13 H12 N2 S)2] ,H2 O'
_chemical_formula_moiety 'C26 H24 Cu I N4  S2, H2 O'
_chemical_formula_sum 'C26 H26 Cu I N4 O S2'
_chemical_formula_weight 665.07
_chemical_name_systematic
;
Bis(<i>N</i>,<i>N</i>'-diphenylthiourea)iodidocopper(I) monohydrate
;
_space_group_IT_number 2
_symmetry_cell_setting triclinic
_symmetry_space_group_name_Hall '-P 1'
_symmetry_space_group_name_H-M 'P -1'
_atom_sites_solution_hydrogens geom
_atom_sites_solution_primary direct
_atom_sites_solution_secondary difmap
_audit_creation_method SHELXL-97
_cell_angle_alpha 91.489(5)
_cell_angle_beta 108.110(5)
_cell_angle_gamma 110.950(5)
_cell_formula_units_Z 2
_cell_length_a 9.700(4)
_cell_length_b 12.490(5)
_cell_length_c 12.935(5)
_cell_measurement_reflns_used 1949
_cell_measurement_temperature 298(2)
_cell_measurement_theta_max 22.052
_cell_measurement_theta_min 2.366
_cell_volume 1374.3(10)
_computing_cell_refinement 'SAINT (Siemens, 1996)'
_computing_data_collection 'SMART (Siemens, 1996)'
_computing_data_reduction 'SMART (Siemens, 1996)'
_computing_molecular_graphics 'SHELXTL (Sheldrick, 2008)'
_computing_publication_material 'SHELXTL (Sheldrick, 2008)'
_computing_structure_refinement 'SHELXL97 (Sheldrick, 2008)'
_computing_structure_solution 'SHELXS97 (Sheldrick, 2008)'
_diffrn_ambient_temperature 298(2)
_diffrn_measured_fraction_theta_full 0.987
_diffrn_measured_fraction_theta_max 0.987
_diffrn_measurement_device_type 'Bruker SMART CCD area-detector'
_diffrn_measurement_method 'phi and omega scans'
_diffrn_radiation_monochromator graphite
_diffrn_radiation_source 'fine-focus sealed tube'
_diffrn_radiation_type MoK\a
_diffrn_radiation_wavelength 0.71073
_diffrn_reflns_av_R_equivalents 0.0308
_diffrn_reflns_av_sigmaI/netI 0.0801
_diffrn_reflns_limit_h_max 11
_diffrn_reflns_limit_h_min -11
_diffrn_reflns_limit_k_max 14
_diffrn_reflns_limit_k_min -14
_diffrn_reflns_limit_l_max 9
_diffrn_reflns_limit_l_min -15
_diffrn_reflns_number 7290
_diffrn_reflns_theta_full 25.03
_diffrn_reflns_theta_max 25.03
_diffrn_reflns_theta_min 1.68
_exptl_absorpt_coefficient_mu 2.096
_exptl_absorpt_correction_T_max 0.7042
_exptl_absorpt_correction_T_min 0.5915
_exptl_absorpt_correction_type multi-scan
_exptl_absorpt_process_details '(SADABS; Sheldrick, 1996)'
_exptl_crystal_colour colourless
_exptl_crystal_density_diffrn 1.607
_exptl_crystal_density_method 'not measured'
_exptl_crystal_description block
_exptl_crystal_F_000 664
_exptl_crystal_size_max 0.28
_exptl_crystal_size_mid 0.19
_exptl_crystal_size_min 0.18
_refine_diff_density_max 0.575
_refine_diff_density_min -0.450
_refine_ls_extinction_method none
_refine_ls_goodness_of_fit_ref 0.867
_refine_ls_hydrogen_treatment constr
_refine_ls_matrix_type full
_refine_ls_number_parameters 316
_refine_ls_number_reflns 4804
_refine_ls_number_restraints 0
_refine_ls_restrained_S_all 0.867
_refine_ls_R_factor_all 0.0762
_refine_ls_R_factor_gt 0.0408
_refine_ls_shift/su_max 0.000
_refine_ls_shift/su_mean 0.000
_refine_ls_structure_factor_coef Fsqd
_refine_ls_weighting_details 'calc w=1/[\s^2^(Fo^2^)+(0.0329P)^2^] where P=(Fo^2^+2Fc^2^)/3'
_refine_ls_weighting_scheme calc
_refine_ls_wR_factor_gt 0.0762
_refine_ls_wR_factor_ref 0.0845
_reflns_number_gt 2999
_reflns_number_total 4804
_reflns_threshold_expression >2sigma(I)
_cod_data_source_file cv2394.cif
_cod_data_source_block I
_cod_original_cell_volume 1374.4(9)
_cod_original_sg_symbol_H-M P-1
_cod_database_code 2218372
_cod_database_fobs_code 2218372

loop_
_symmetry_equiv_pos_as_xyz
'x, y, z'
'-x, -y, -z'

loop_
_atom_site_type_symbol
_atom_site_label
_atom_site_fract_x
_atom_site_fract_y
_atom_site_fract_z
_atom_site_U_iso_or_equiv
_atom_site_adp_type
_atom_site_calc_flag
_atom_site_refinement_flags
_atom_site_occupancy
Cu Cu1 0.05943(7) 0.11385(5) 0.77393(5) 0.04630(19) Uani d . 1
I I1 0.17712(4) 0.33136(3) 0.82406(3) 0.05399(14) Uani d . 1
N N1 -0.0381(4) 0.2061(3) 0.5295(3) 0.0443(11) Uani d . 1
H H1 0.0273 0.2349 0.5952 0.053 Uiso calc R 1
N N2 -0.2538(4) 0.0540(3) 0.4163(3) 0.0436(11) Uani d . 1
H H2 -0.2571 0.0987 0.3669 0.052 Uiso calc R 1
N N3 0.2680(4) 0.1602(3) 1.0425(3) 0.0405(10) Uani d . 1
H H3 0.2322 0.1966 0.9921 0.049 Uiso calc R 1
N N4 0.3157(4) -0.0053(3) 1.0771(3) 0.0406(10) Uani d . 1
H H4 0.3845 0.0350 1.1385 0.049 Uiso calc R 1
O O1 0.6610(4) 0.1414(3) 0.2058(3) 0.0619(11) Uani d . 1
H H1A 0.6840 0.2105 0.1920 0.074 Uiso d R 1
H H1B 0.7159 0.1107 0.1858 0.074 Uiso d R 1
S S1 -0.12503(15) 0.01325(10) 0.61534(11) 0.0466(4) Uani d . 1
S S2 0.11547(15) -0.01538(10) 0.87828(11) 0.0474(4) Uani d . 1
C C1 -0.1409(5) 0.0964(4) 0.5129(4) 0.0347(12) Uani d . 1
C C2 -0.0288(6) 0.2790(4) 0.4464(4) 0.0423(13) Uani d . 1
C C3 -0.1082(7) 0.3512(4) 0.4296(5) 0.0613(16) Uani d . 1
H H3A -0.1706 0.3526 0.4711 0.074 Uiso calc R 1
C C4 -0.0948(8) 0.4228(5) 0.3497(5) 0.073(2) Uani d . 1
H H4A -0.1478 0.4729 0.3384 0.088 Uiso calc R 1
C C5 -0.0044(7) 0.4203(5) 0.2876(5) 0.0701(19) Uani d . 1
H H5 0.0043 0.4687 0.2345 0.084 Uiso calc R 1
C C6 0.0738(8) 0.3459(6) 0.3040(6) 0.085(2) Uani d . 1
H H6 0.1342 0.3424 0.2615 0.102 Uiso calc R 1
C C7 0.0606(6) 0.2770(5) 0.3844(5) 0.0645(17) Uani d . 1
H H7 0.1145 0.2275 0.3966 0.077 Uiso calc R 1
C C8 -0.3704(5) -0.0610(4) 0.3884(4) 0.0379(12) Uani d . 1
C C9 -0.5254(6) -0.0777(4) 0.3680(4) 0.0470(14) Uani d . 1
H H9 -0.5529 -0.0142 0.3729 0.056 Uiso calc R 1
C C10 -0.6383(6) -0.1869(5) 0.3406(5) 0.0624(17) Uani d . 1
H H10 -0.7425 -0.1977 0.3278 0.075 Uiso calc R 1
C C11 -0.5994(7) -0.2808(5) 0.3318(5) 0.0687(18) Uani d . 1
H H11 -0.6772 -0.3553 0.3124 0.082 Uiso calc R 1
C C12 -0.4450(8) -0.2653(5) 0.3517(5) 0.0665(18) Uani d . 1
H H12 -0.4180 -0.3290 0.3465 0.080 Uiso calc R 1
C C13 -0.3309(6) -0.1546(4) 0.3791(5) 0.0512(14) Uani d . 1
H H13 -0.2267 -0.1435 0.3914 0.061 Uiso calc R 1
C C14 0.2398(5) 0.0499(4) 1.0080(4) 0.0342(12) Uani d . 1
C C15 0.3482(5) 0.2268(4) 1.1501(5) 0.0412(13) Uani d . 1
C C16 0.4300(7) 0.3453(4) 1.1573(5) 0.0581(16) Uani d . 1
H H16 0.4354 0.3778 1.0941 0.070 Uiso calc R 1
C C17 0.5030(8) 0.4140(5) 1.2591(6) 0.081(2) Uani d . 1
H H17 0.5568 0.4935 1.2646 0.097 Uiso calc R 1
C C18 0.4967(7) 0.3661(5) 1.3517(6) 0.0724(19) Uani d . 1
H H18 0.5469 0.4131 1.4201 0.087 Uiso calc R 1
C C19 0.4175(6) 0.2495(5) 1.3452(5) 0.0553(15) Uani d . 1
H H19 0.4151 0.2173 1.4090 0.066 Uiso calc R 1
C C20 0.3410(6) 0.1801(4) 1.2436(4) 0.0444(13) Uani d . 1
H H20 0.2844 0.1012 1.2388 0.053 Uiso calc R 1
C C21 0.2935(6) -0.1242(4) 1.0585(4) 0.0371(12) Uani d . 1
C C22 0.4230(6) -0.1510(4) 1.0756(4) 0.0492(14) Uani d . 1
H H22 0.5229 -0.0927 1.0974 0.059 Uiso calc R 1
C C23 0.4029(7) -0.2666(5) 1.0598(5) 0.0631(17) Uani d . 1
H H23 0.4903 -0.2856 1.0711 0.076 Uiso calc R 1
C C24 0.2569(8) -0.3529(5) 1.0281(5) 0.0699(18) Uani d . 1
H H24 0.2448 -0.4300 1.0170 0.084 Uiso calc R 1
C C25 0.1277(7) -0.3252(5) 1.0125(5) 0.0673(18) Uani d . 1
H H25 0.0279 -0.3838 0.9910 0.081 Uiso calc R 1
C C26 0.1456(6) -0.2107(4) 1.0286(5) 0.0498(14) Uani d . 1
H H26 0.0583 -0.1920 1.0193 0.060 Uiso calc R 1

loop_
_atom_site_aniso_label
_atom_site_aniso_U_11
_atom_site_aniso_U_22
_atom_site_aniso_U_33
_atom_site_aniso_U_12
_atom_site_aniso_U_13
_atom_site_aniso_U_23
Cu1 0.0492(4) 0.0489(4) 0.0387(4) 0.0194(3) 0.0111(3) 0.0147(3)
I1 0.0693(3) 0.0439(2) 0.0507(3) 0.02398(19) 0.0197(2) 0.01702(19)
N1 0.044(2) 0.041(2) 0.033(3) 0.010(2) 0.001(2) 0.011(2)
N2 0.043(2) 0.040(2) 0.039(3) 0.013(2) 0.005(2) 0.013(2)
N3 0.053(3) 0.037(2) 0.030(3) 0.019(2) 0.008(2) 0.010(2)
N4 0.048(2) 0.035(2) 0.028(2) 0.015(2) 0.001(2) 0.001(2)
O1 0.065(2) 0.056(2) 0.050(3) 0.017(2) 0.008(2) 0.010(2)
S1 0.0489(8) 0.0414(8) 0.0394(8) 0.0117(6) 0.0077(7) 0.0152(7)
S2 0.0557(8) 0.0400(7) 0.0360(8) 0.0166(7) 0.0037(7) 0.0076(7)
C1 0.037(3) 0.035(3) 0.033(3) 0.015(2) 0.012(3) 0.008(2)
C2 0.046(3) 0.037(3) 0.041(3) 0.015(3) 0.011(3) 0.014(3)
C3 0.080(4) 0.057(4) 0.058(4) 0.036(3) 0.028(4) 0.014(3)
C4 0.112(5) 0.057(4) 0.066(5) 0.052(4) 0.025(4) 0.032(4)
C5 0.092(5) 0.050(4) 0.058(4) 0.018(3) 0.021(4) 0.029(3)
C6 0.103(5) 0.104(5) 0.086(6) 0.054(5) 0.062(5) 0.057(5)
C7 0.074(4) 0.077(4) 0.070(5) 0.046(4) 0.039(4) 0.044(4)
C8 0.039(3) 0.041(3) 0.029(3) 0.009(2) 0.012(3) 0.006(2)
C9 0.042(3) 0.056(3) 0.041(4) 0.020(3) 0.011(3) 0.007(3)
C10 0.041(3) 0.071(4) 0.062(4) 0.007(3) 0.020(3) -0.006(4)
C11 0.064(4) 0.057(4) 0.059(4) -0.005(3) 0.020(4) -0.007(3)
C12 0.086(5) 0.044(4) 0.070(5) 0.026(4) 0.028(4) -0.003(3)
C13 0.052(3) 0.052(4) 0.052(4) 0.020(3) 0.022(3) 0.001(3)
C14 0.034(3) 0.032(3) 0.032(3) 0.007(2) 0.012(2) 0.004(2)
C15 0.043(3) 0.035(3) 0.047(4) 0.015(2) 0.018(3) 0.006(3)
C16 0.082(4) 0.040(3) 0.055(4) 0.013(3) 0.039(4) 0.009(3)
C17 0.097(5) 0.039(3) 0.090(6) -0.008(3) 0.050(5) -0.015(4)
C18 0.084(5) 0.057(4) 0.061(5) 0.006(4) 0.031(4) -0.017(4)
C19 0.057(4) 0.058(4) 0.043(4) 0.015(3) 0.016(3) 0.000(3)
C20 0.047(3) 0.039(3) 0.045(4) 0.011(3) 0.018(3) 0.006(3)
C21 0.050(3) 0.037(3) 0.026(3) 0.018(3) 0.013(3) 0.012(2)
C22 0.049(3) 0.057(4) 0.045(4) 0.023(3) 0.017(3) 0.014(3)
C23 0.081(5) 0.070(4) 0.065(5) 0.046(4) 0.039(4) 0.022(4)
C24 0.098(5) 0.045(4) 0.069(5) 0.038(4) 0.019(4) 0.007(3)
C25 0.064(4) 0.043(4) 0.077(5) 0.009(3) 0.013(4) 0.017(3)
C26 0.050(3) 0.046(3) 0.058(4) 0.022(3) 0.019(3) 0.016(3)

loop_
_atom_type_symbol
_atom_type_description
_atom_type_scat_dispersion_real
_atom_type_scat_dispersion_imag
_atom_type_scat_source
C C 0.0033 0.0016 'International Tables Vol C Tables 4.2.6.8 and 6.1.1.4'
H H 0.0000 0.0000 'International Tables Vol C Tables 4.2.6.8 and 6.1.1.4'
O O 0.0106 0.0060 'International Tables Vol C Tables 4.2.6.8 and 6.1.1.4'
Cu Cu 0.3201 1.2651 'International Tables Vol C Tables 4.2.6.8 and 6.1.1.4'
S S 0.1246 0.1234 'International Tables Vol C Tables 4.2.6.8 and 6.1.1.4'
N N 0.0061 0.0033 'International Tables Vol C Tables 4.2.6.8 and 6.1.1.4'
I I -0.4742 1.8119 'International Tables Vol C Tables 4.2.6.8 and 6.1.1.4'

loop_
_geom_angle_atom_site_label_1
_geom_angle_atom_site_label_2
_geom_angle_atom_site_label_3
_geom_angle
S1 Cu1 S2 106.87(6)
S1 Cu1 I1 125.81(4)
S2 Cu1 I1 127.32(5)
C1 N1 C2 125.0(4)
C1 N1 H1 117.5
C2 N1 H1 117.5
C1 N2 C8 124.3(4)
C1 N2 H2 117.8
C8 N2 H2 117.8
C14 N3 C15 130.0(4)
C14 N3 H3 115.0
C15 N3 H3 115.0
C14 N4 C21 126.3(4)
C14 N4 H4 116.8
C21 N4 H4 116.8
H1A O1 H1B 110.0
C1 S1 Cu1 112.56(17)
C14 S2 Cu1 111.44(16)
N2 C1 N1 118.9(4)
N2 C1 S1 120.9(4)
N1 C1 S1 120.3(4)
C7 C2 C3 119.7(5)
C7 C2 N1 119.9(4)
C3 C2 N1 120.4(5)
C2 C3 C4 119.3(6)
C2 C3 H3A 120.4
C4 C3 H3A 120.4
C5 C4 C3 120.7(5)
C5 C4 H4A 119.7
C3 C4 H4A 119.7
C4 C5 C6 119.8(6)
C4 C5 H5 120.1
C6 C5 H5 120.1
C7 C6 C5 118.7(6)
C7 C6 H6 120.7
C5 C6 H6 120.7
C2 C7 C6 121.9(5)
C2 C7 H7 119.0
C6 C7 H7 119.0
C13 C8 C9 119.7(5)
C13 C8 N2 120.8(4)
C9 C8 N2 119.5(4)
C10 C9 C8 120.2(5)
C10 C9 H9 119.9
C8 C9 H9 119.9
C9 C10 C11 120.4(5)
C9 C10 H10 119.8
C11 C10 H10 119.8
C10 C11 C12 120.0(5)
C10 C11 H11 120.0
C12 C11 H11 120.0
C11 C12 C13 119.5(5)
C11 C12 H12 120.2
C13 C12 H12 120.2
C8 C13 C12 120.2(5)
C8 C13 H13 119.9
C12 C13 H13 119.9
N3 C14 N4 118.1(4)
N3 C14 S2 120.2(4)
N4 C14 S2 121.6(3)
C20 C15 C16 119.8(5)
C20 C15 N3 122.9(4)
C16 C15 N3 117.3(5)
C17 C16 C15 119.3(6)
C17 C16 H16 120.3
C15 C16 H16 120.3
C18 C17 C16 120.2(5)
C18 C17 H17 119.9
C16 C17 H17 119.9
C17 C18 C19 120.7(6)
C17 C18 H18 119.6
C19 C18 H18 119.6
C18 C19 C20 119.6(6)
C18 C19 H19 120.2
C20 C19 H19 120.2
C15 C20 C19 120.3(5)
C15 C20 H20 119.9
C19 C20 H20 119.9
C22 C21 C26 120.6(5)
C22 C21 N4 118.5(4)
C26 C21 N4 120.9(4)
C21 C22 C23 119.0(5)
C21 C22 H22 120.5
C23 C22 H22 120.5
C24 C23 C22 120.9(5)
C24 C23 H23 119.5
C22 C23 H23 119.5
C23 C24 C25 119.7(5)
C23 C24 H24 120.2
C25 C24 H24 120.2
C24 C25 C26 120.1(5)
C24 C25 H25 119.9
C26 C25 H25 119.9
C21 C26 C25 119.6(5)
C21 C26 H26 120.2
C25 C26 H26 120.2

loop_
_geom_bond_atom_site_label_1
_geom_bond_atom_site_label_2
_geom_bond_distance
Cu1 S1 2.2282(16)
Cu1 S2 2.2377(15)
Cu1 I1 2.5170(11)
N1 C1 1.338(5)
N1 C2 1.431(6)
N1 H1 0.8600
N2 C1 1.320(6)
N2 C8 1.425(5)
N2 H2 0.8600
N3 C14 1.340(5)
N3 C15 1.427(6)
N3 H3 0.8600
N4 C14 1.343(5)
N4 C21 1.424(5)
N4 H4 0.8600
O1 H1A 0.8500
O1 H1B 0.8500
S1 C1 1.708(5)
S2 C14 1.703(5)
C2 C7 1.358(7)
C2 C3 1.363(6)
C3 C4 1.389(7)
C3 H3A 0.9300
C4 C5 1.368(8)
C4 H4A 0.9300
C5 C6 1.377(8)
C5 H5 0.9300
C6 C7 1.375(7)
C6 H6 0.9300
C7 H7 0.9300
C8 C13 1.367(6)
C8 C9 1.378(6)
C9 C10 1.360(7)
C9 H9 0.9300
C10 C11 1.367(7)
C10 H10 0.9300
C11 C12 1.377(7)
C11 H11 0.9300
C12 C13 1.378(7)
C12 H12 0.9300
C13 H13 0.9300
C15 C20 1.367(7)
C15 C16 1.392(7)
C16 C17 1.378(8)
C16 H16 0.9300
C17 C18 1.362(8)
C17 H17 0.9300
C18 C19 1.367(7)
C18 H18 0.9300
C19 C20 1.380(7)
C19 H19 0.9300
C20 H20 0.9300
C21 C22 1.368(6)
C21 C26 1.379(6)
C22 C23 1.386(7)
C22 H22 0.9300
C23 C24 1.364(7)
C23 H23 0.9300
C24 C25 1.373(7)
C24 H24 0.9300
C25 C26 1.379(7)
C25 H25 0.9300
C26 H26 0.9300

loop_
_geom_hbond_atom_site_label_D
_geom_hbond_atom_site_label_H
_geom_hbond_atom_site_label_A
_geom_hbond_site_symmetry_A
_geom_hbond_distance_DH
_geom_hbond_distance_HA
_geom_hbond_distance_DA
_geom_hbond_angle_DHA
N1 H1 I1 . 0.86 2.87 3.706(4) 165.6
N2 H2 O1 1_455 0.86 2.14 2.947(5) 155.8
N3 H3 I1 . 0.86 2.82 3.666(4) 168.3
N4 H4 O1 1_556 0.86 2.38 3.055(5) 135.9
O1 H1B S2 2_656 0.85 2.64 3.490(4) 179.4
